data_1562127
loop_
_publ_author_name
'Van Lommel, Ruben'
'Bock, Jonathan'
'Daniliuc, Constantin'
'Hennecke, Ulrich'
'De Proft, Frank'

_publ_section_title
;
 A Dynamic Picture of the Halolactonization Reaction through a Combination
 of ab-initio Metadynamics and Experimental Investigations .
;
_journal_name_full 'Chemical Science'
_journal_paper_doi 10.1039/D1SC01014J
_journal_year 2021
_chemical_formula_sum 'C13 H13 Cl O2'
_chemical_formula_weight 236.68
_space_group_crystal_system triclinic
_space_group_IT_number 2
_space_group_name_Hall '-P 1'
_space_group_name_H-M_alt 'P -1'
_atom_sites_solution_hydrogens geom
_audit_creation_method 'APEX3 v2019.1-0'
_audit_update_record
;
2021-01-14 deposited with the CCDC.	2021-04-23 downloaded from the CCDC.
;
_cell_angle_alpha 76.7530(10)
_cell_angle_beta 69.1750(10)
_cell_angle_gamma 65.8030(10)
_cell_formula_units_Z 2
_cell_length_a 8.5302(3)
_cell_length_b 8.5648(3)
_cell_length_c 8.8272(3)
_cell_measurement_reflns_used 5764
_cell_measurement_temperature 101.(2)
_cell_measurement_theta_max 66.9011
_cell_measurement_theta_min 5.9513
_cell_volume 547.18(3)
_computing_cell_refinement 'SAINT V8.40A (Bruker Nano, Inc., 2019)'
_computing_data_collection 'APEX3 v2019.1-0'
_computing_data_reduction 'SAINT V8.40A (Bruker Nano, Inc., 2019)'
_computing_molecular_graphics 'shelXle (C.B. Huebschle, rev 958)'
_computing_structure_refinement 'SHELXL-2018/3 (Sheldrick, 2018)'
_computing_structure_solution 'SHELXT 2014/5 (Sheldrick, 2014)'
_diffrn_ambient_temperature 101.(2)
_diffrn_detector_area_resol_mean 7.3910
_diffrn_measured_fraction_theta_full 0.985
_diffrn_measured_fraction_theta_max 0.985
_diffrn_measurement_device_type 'Bruker D8 Venture PHOTON III Diffractometer'
_diffrn_measurement_method 'phi / omega scans'
_diffrn_radiation_monochromator 'MX mirror'
_diffrn_radiation_type CuK\a
_diffrn_radiation_wavelength 1.54178
_diffrn_reflns_av_R_equivalents 0.0276
_diffrn_reflns_av_unetI/netI 0.0270
_diffrn_reflns_limit_h_max 10
_diffrn_reflns_limit_h_min -10
_diffrn_reflns_limit_k_max 10
_diffrn_reflns_limit_k_min -10
_diffrn_reflns_limit_l_max 10
_diffrn_reflns_limit_l_min -10
_diffrn_reflns_number 7594
_diffrn_reflns_theta_full 66.92
_diffrn_reflns_theta_max 66.92
_diffrn_reflns_theta_min 5.39
_diffrn_source 'Cu Ims'
_diffrn_source_type 'micro focus tube'
_exptl_absorpt_coefficient_mu 2.933
_exptl_absorpt_correction_T_max 0.85
_exptl_absorpt_correction_T_min 0.75
_exptl_absorpt_correction_type multi-scan
_exptl_absorpt_process_details
;
SADABS-2016/2 Bruker AXS area detector scaling and absorption correction.
Krause, L., Herbst-Irmer, R., Sheldrick G.M. & Stalke D.,
J. Appl. Cryst. 48 (2015) 3-10
;
_exptl_crystal_colour colourless
_exptl_crystal_density_diffrn 1.437
_exptl_crystal_density_method 'not measured'
_exptl_crystal_description plate
_exptl_crystal_F_000 248
_exptl_crystal_size_max 0.143
_exptl_crystal_size_mid 0.121
_exptl_crystal_size_min 0.057
_refine_diff_density_max 0.294
_refine_diff_density_min -0.224
_refine_ls_extinction_method none
_refine_ls_goodness_of_fit_ref 1.070
_refine_ls_hydrogen_treatment constr
_refine_ls_matrix_type full
_refine_ls_number_parameters 145
_refine_ls_number_reflns 1910
_refine_ls_number_restraints 0
_refine_ls_restrained_S_all 1.070
_refine_ls_R_factor_all 0.0282
_refine_ls_R_factor_gt 0.0271
_refine_ls_shift/su_max 0.000
_refine_ls_shift/su_mean 0.000
_refine_ls_structure_factor_coef Fsqd
_refine_ls_weighting_details 'w=1/[\s^2^(Fo^2^)+(0.0309P)^2^+0.2414P] where P=(Fo^2^+2Fc^2^)/3'
_refine_ls_weighting_scheme calc
_refine_ls_wR_factor_gt 0.0702
_refine_ls_wR_factor_ref 0.0711
_reflns_number_gt 1828
_reflns_number_total 1910
_reflns_threshold_expression 'I > 2\s(I)'
_cod_data_source_file d1sc01014j3.cif
_cod_data_source_block dan9940
_cod_depositor_comments
;
The following automatic conversions were performed:

data item '_exptl_absorpt_correction_type' value 'Multi-Scan' was
changed to 'multi-scan' in accordance with the
/home/data/users/saulius/crontab/automatic-downloads/rss-feeds/RSC/lib/dictionaries/cif_core.dic
dictionary named 'cif_core.dic' version 2.4.2 last updated on
2011-04-26.

Automatic conversion script
Id: cif_fix_values 7556 2019-12-06 15:28:31Z antanas 
;
_cod_database_code 1562127

loop_
_space_group_symop_operation_xyz
'x, y, z'
'-x, -y, -z'

loop_
_atom_site_type_symbol
_atom_site_label
_atom_site_fract_x
_atom_site_fract_y
_atom_site_fract_z
_atom_site_U_iso_or_equiv
_atom_site_adp_type
_atom_site_calc_flag
_atom_site_refinement_flags_adp
_atom_site_refinement_flags_occupancy
_atom_site_refinement_flags_posn
_atom_site_occupancy
_atom_site_disorder_assembly
_atom_site_disorder_group
Cl Cl1 0.23962(4) 0.96487(4) 0.20827(4) 0.02037(13) Uani d . . . 1 . .
O O1 0.19497(12) 0.60838(12) 0.24525(10) 0.0150(2) Uani d . . . 1 . .
O O2 -0.09987(13) 0.67599(13) 0.35719(12) 0.0222(2) Uani d . . . 1 . .
C C1 0.46139(18) 0.28950(18) 0.30705(15) 0.0165(3) Uani d . . . 1 . .
H H1 0.340952 0.299098 0.365752 0.02 Uiso calc U . R 1 . .
C C2 0.5949(2) 0.12818(17) 0.28608(16) 0.0191(3) Uani d . . . 1 . .
H H2 0.566217 0.027863 0.330851 0.023 Uiso calc U . R 1 . .
C C3 0.77120(19) 0.11352(18) 0.19927(16) 0.0192(3) Uani d . . . 1 . .
H H3 0.863179 0.003192 0.183687 0.023 Uiso calc U . R 1 . .
C C4 0.81200(18) 0.26036(18) 0.13570(16) 0.0178(3) Uani d . . . 1 . .
H H4 0.932622 0.249608 0.076421 0.021 Uiso calc U . R 1 . .
C C5 0.67911(18) 0.42444(17) 0.15698(15) 0.0145(3) Uani d . . . 1 . .
C C6 0.50176(17) 0.43890(17) 0.24269(15) 0.0130(3) Uani d . . . 1 . .
C C7 0.73172(18) 0.58073(17) 0.08736(16) 0.0166(3) Uani d . . . 1 . .
H H7A 0.753766 0.596484 -0.032094 0.02 Uiso calc U . R 1 . .
H H7B 0.845356 0.560596 0.108394 0.02 Uiso calc U . R 1 . .
C C8 0.58807(18) 0.74448(17) 0.15989(16) 0.0158(3) Uani d . . . 1 . .
H H8A 0.586834 0.743009 0.272776 0.019 Uiso calc U . R 1 . .
H H8B 0.614414 0.846268 0.094771 0.019 Uiso calc U . R 1 . .
C C9 0.40679(17) 0.75421(16) 0.15912(16) 0.0148(3) Uani d . . . 1 . .
H H9 0.417154 0.737865 0.046886 0.018 Uiso calc U . R 1 . .
C C10 0.35020(17) 0.61267(17) 0.27744(15) 0.0133(3) Uani d . . . 1 . .
C C11 0.28170(17) 0.64368(17) 0.45986(15) 0.0153(3) Uani d . . . 1 . .
H H11A 0.323887 0.534855 0.527795 0.018 Uiso calc U . R 1 . .
H H11B 0.324565 0.727619 0.477258 0.018 Uiso calc U . R 1 . .
C C12 0.07723(18) 0.71428(18) 0.50162(16) 0.0173(3) Uani d . . . 1 . .
H H12A 0.022861 0.660769 0.608495 0.021 Uiso calc U . R 1 . .
H H12B 0.028349 0.840576 0.50461 0.021 Uiso calc U . R 1 . .
C C13 0.04109(18) 0.66710(16) 0.36636(16) 0.0157(3) Uani d . . . 1 . .

loop_
_atom_site_aniso_label
_atom_site_aniso_U_11
_atom_site_aniso_U_22
_atom_site_aniso_U_33
_atom_site_aniso_U_12
_atom_site_aniso_U_13
_atom_site_aniso_U_23
Cl1 0.01874(19) 0.01262(19) 0.0228(2) -0.00206(13) -0.00320(13) -0.00047(13)
O1 0.0115(5) 0.0192(5) 0.0155(5) -0.0056(4) -0.0040(4) -0.0040(4)
O2 0.0146(5) 0.0252(5) 0.0266(5) -0.0080(4) -0.0058(4) -0.0010(4)
C1 0.0173(7) 0.0192(7) 0.0141(6) -0.0080(6) -0.0034(5) -0.0031(5)
C2 0.0276(8) 0.0143(7) 0.0172(7) -0.0085(6) -0.0082(6) -0.0007(5)
C3 0.0224(7) 0.0143(7) 0.0184(7) -0.0002(6) -0.0091(6) -0.0041(5)
C4 0.0148(7) 0.0214(7) 0.0157(6) -0.0033(6) -0.0048(5) -0.0047(5)
C5 0.0158(7) 0.0175(7) 0.0114(6) -0.0052(5) -0.0053(5) -0.0031(5)
C6 0.0157(6) 0.0141(6) 0.0102(6) -0.0043(5) -0.0053(5) -0.0027(5)
C7 0.0141(7) 0.0184(7) 0.0169(6) -0.0068(6) -0.0025(5) -0.0025(5)
C8 0.0166(7) 0.0146(6) 0.0163(6) -0.0071(5) -0.0036(5) -0.0010(5)
C9 0.0151(7) 0.0126(6) 0.0142(6) -0.0032(5) -0.0028(5) -0.0026(5)
C10 0.0119(6) 0.0165(7) 0.0133(6) -0.0060(5) -0.0046(5) -0.0018(5)
C11 0.0171(7) 0.0159(7) 0.0124(6) -0.0055(5) -0.0036(5) -0.0029(5)
C12 0.0168(7) 0.0168(7) 0.0150(6) -0.0050(5) -0.0011(5) -0.0035(5)
C13 0.0151(7) 0.0115(6) 0.0177(6) -0.0042(5) -0.0037(5) 0.0010(5)

loop_
_atom_type_symbol
_atom_type_description
_atom_type_scat_dispersion_real
_atom_type_scat_dispersion_imag
_atom_type_scat_source
C C 0.0181 0.0091 'International Tables Vol C Tables 4.2.6.8 and 6.1.1.4'
H H 0.0000 0.0000 'International Tables Vol C Tables 4.2.6.8 and 6.1.1.4'
Cl Cl 0.3639 0.7018 'International Tables Vol C Tables 4.2.6.8 and 6.1.1.4'
O O 0.0492 0.0322 'International Tables Vol C Tables 4.2.6.8 and 6.1.1.4'

loop_
_geom_angle_atom_site_label_1
_geom_angle_atom_site_label_2
_geom_angle_atom_site_label_3
_geom_angle_site_symmetry_1
_geom_angle_site_symmetry_3
_geom_angle
_geom_angle_publ_flag
C13 O1 C10 . . 112.26(10) ?
C2 C1 C6 . . 120.82(13) ?
C2 C1 H1 . . 119.6 ?
C6 C1 H1 . . 119.6 ?
C1 C2 C3 . . 119.78(13) ?
C1 C2 H2 . . 120.1 ?
C3 C2 H2 . . 120.1 ?
C4 C3 C2 . . 119.69(13) ?
C4 C3 H3 . . 120.2 ?
C2 C3 H3 . . 120.2 ?
C3 C4 C5 . . 121.31(13) ?
C3 C4 H4 . . 119.3 ?
C5 C4 H4 . . 119.3 ?
C6 C5 C4 . . 118.91(12) ?
C6 C5 C7 . . 121.97(12) ?
C4 C5 C7 . . 119.12(12) ?
C5 C6 C1 . . 119.48(12) ?
C5 C6 C10 . . 122.24(11) ?
C1 C6 C10 . . 118.20(11) ?
C5 C7 C8 . . 112.65(11) ?
C5 C7 H7A . . 109.1 ?
C8 C7 H7A . . 109.1 ?
C5 C7 H7B . . 109.1 ?
C8 C7 H7B . . 109.1 ?
H7A C7 H7B . . 107.8 ?
C9 C8 C7 . . 108.61(11) ?
C9 C8 H8A . . 110.0 ?
C7 C8 H8A . . 110.0 ?
C9 C8 H8B . . 110.0 ?
C7 C8 H8B . . 110.0 ?
H8A C8 H8B . . 108.3 ?
C8 C9 C10 . . 111.23(11) ?
C8 C9 Cl1 . . 109.78(9) ?
C10 C9 Cl1 . . 110.87(9) ?
C8 C9 H9 . . 108.3 ?
C10 C9 H9 . . 108.3 ?
Cl1 C9 H9 . . 108.3 ?
O1 C10 C6 . . 107.39(10) ?
O1 C10 C9 . . 107.66(10) ?
C6 C10 C9 . . 109.37(10) ?
O1 C10 C11 . . 104.24(10) ?
C6 C10 C11 . . 112.65(10) ?
C9 C10 C11 . . 115.04(11) ?
C12 C11 C10 . . 104.93(10) ?
C12 C11 H11A . . 110.8 ?
C10 C11 H11A . . 110.8 ?
C12 C11 H11B . . 110.8 ?
C10 C11 H11B . . 110.8 ?
H11A C11 H11B . . 108.8 ?
C13 C12 C11 . . 104.27(10) ?
C13 C12 H12A . . 110.9 ?
C11 C12 H12A . . 110.9 ?
C13 C12 H12B . . 110.9 ?
C11 C12 H12B . . 110.9 ?
H12A C12 H12B . . 108.9 ?
O2 C13 O1 . . 120.73(12) ?
O2 C13 C12 . . 128.62(12) ?
O1 C13 C12 . . 110.65(11) ?

loop_
_geom_bond_atom_site_label_1
_geom_bond_atom_site_label_2
_geom_bond_site_symmetry_2
_geom_bond_distance
_geom_bond_publ_flag
Cl1 C9 . 1.8129(13) ?
O1 C13 . 1.3514(16) ?
O1 C10 . 1.4655(15) ?
O2 C13 . 1.2040(17) ?
C1 C2 . 1.385(2) ?
C1 C6 . 1.4027(19) ?
C1 H1 . 0.95 ?
C2 C3 . 1.391(2) ?
C2 H2 . 0.95 ?
C3 C4 . 1.384(2) ?
C3 H3 . 0.95 ?
C4 C5 . 1.3996(19) ?
C4 H4 . 0.95 ?
C5 C6 . 1.3971(19) ?
C5 C7 . 1.5134(18) ?
C6 C10 . 1.5266(18) ?
C7 C8 . 1.5242(18) ?
C7 H7A . 0.99 ?
C7 H7B . 0.99 ?
C8 C9 . 1.5165(18) ?
C8 H8A . 0.99 ?
C8 H8B . 0.99 ?
C9 C10 . 1.5279(18) ?
C9 H9 . 1.0 ?
C10 C11 . 1.5507(17) ?
C11 C12 . 1.5246(18) ?
C11 H11A . 0.99 ?
C11 H11B . 0.99 ?
C12 C13 . 1.5063(19) ?
C12 H12A . 0.99 ?
C12 H12B . 0.99 ?

loop_
_geom_torsion_atom_site_label_1
_geom_torsion_atom_site_label_2
_geom_torsion_atom_site_label_3
_geom_torsion_atom_site_label_4
_geom_torsion_site_symmetry_1
_geom_torsion_site_symmetry_2
_geom_torsion_site_symmetry_3
_geom_torsion_site_symmetry_4
_geom_torsion
_geom_torsion_publ_flag
C6 C1 C2 C3 . . . . -0.4(2) ?
C1 C2 C3 C4 . . . . 0.5(2) ?
C2 C3 C4 C5 . . . . 0.1(2) ?
C3 C4 C5 C6 . . . . -0.75(19) ?
C3 C4 C5 C7 . . . . 178.95(12) ?
C4 C5 C6 C1 . . . . 0.84(18) ?
C7 C5 C6 C1 . . . . -178.85(11) ?
C4 C5 C6 C10 . . . . 177.40(11) ?
C7 C5 C6 C10 . . . . -2.29(18) ?
C2 C1 C6 C5 . . . . -0.26(19) ?
C2 C1 C6 C10 . . . . -176.96(11) ?
C6 C5 C7 C8 . . . . 16.12(17) ?
C4 C5 C7 C8 . . . . -163.57(11) ?
C5 C7 C8 C9 . . . . -46.94(14) ?
C7 C8 C9 C10 . . . . 67.58(13) ?
C7 C8 C9 Cl1 . . . . -169.34(9) ?
C13 O1 C10 C6 . . . . 132.81(10) ?
C13 O1 C10 C9 . . . . -109.52(11) ?
C13 O1 C10 C11 . . . . 13.09(13) ?
C5 C6 C10 O1 . . . . 136.31(12) ?
C1 C6 C10 O1 . . . . -47.08(14) ?
C5 C6 C10 C9 . . . . 19.76(16) ?
C1 C6 C10 C9 . . . . -163.64(11) ?
C5 C6 C10 C11 . . . . -109.49(13) ?
C1 C6 C10 C11 . . . . 67.11(14) ?
C8 C9 C10 O1 . . . . -168.51(10) ?
Cl1 C9 C10 O1 . . . . 69.03(11) ?
C8 C9 C10 C6 . . . . -52.13(13) ?
Cl1 C9 C10 C6 . . . . -174.59(8) ?
C8 C9 C10 C11 . . . . 75.79(14) ?
Cl1 C9 C10 C11 . . . . -46.67(13) ?
O1 C10 C11 C12 . . . . -18.66(13) ?
C6 C10 C11 C12 . . . . -134.76(11) ?
C9 C10 C11 C12 . . . . 98.98(13) ?
C10 C11 C12 C13 . . . . 17.58(13) ?
C10 O1 C13 O2 . . . . 178.22(12) ?
C10 O1 C13 C12 . . . . -1.84(14) ?
C11 C12 C13 O2 . . . . 169.50(13) ?
C11 C12 C13 O1 . . . . -10.43(14) ?
